data_2216162
loop_
_publ_author_name
'Chinnakali, K.'
'Sudha, D.'
'Jayagopi, M.'
'Raghunathan, R.'
'Fun, Hoong-Kun'

_publ_section_title
1-Ethyl-4,4,6,8-tetramethyl-2-tosyl-2,3,3a,4,6,7,8,9-octahydro-1<i>H</i>-pyrrolo[3,4-<i>c</i>]pyrano[6,5-<i>d</i>]pyrimidine-7,9-dione
_journal_issue 11
_journal_name_full 'Acta Crystallographica Section E'
_journal_page_first o4434
_journal_page_last o4435
_journal_paper_doi 10.1107/S160053680705221X
_journal_volume 63
_journal_year 2007
_chemical_formula_iupac 'C22 H29 N3 O5 S'
_chemical_formula_moiety 'C22 H29 N3 O5 S'
_chemical_formula_sum 'C22 H29 N3 O5 S'
_chemical_formula_weight 447.55
_chemical_name_systematic
;
1-Ethyl-4,4,6,8-tetramethyl-2-tosyl-2,3,3a,4,6,7,8,9-octahydro-1H-\
pyrrolo[3,4-<i>c</i>]pyrano[6,5-<i>d</i>]pyrimidine-7,9-dione
;
_space_group_IT_number 2
_symmetry_cell_setting triclinic
_symmetry_space_group_name_Hall '-P 1'
_symmetry_space_group_name_H-M 'P -1'
_atom_sites_solution_hydrogens geom
_atom_sites_solution_primary direct
_atom_sites_solution_secondary difmap
_audit_creation_method SHELXL-97
_cell_angle_alpha 71.576(2)
_cell_angle_beta 88.034(2)
_cell_angle_gamma 68.674(2)
_cell_formula_units_Z 4
_cell_length_a 11.6929(3)
_cell_length_b 11.7844(3)
_cell_length_c 17.9339(4)
_cell_measurement_reflns_used 5742
_cell_measurement_temperature 100.00(10)
_cell_measurement_theta_max 29.53
_cell_measurement_theta_min 2.32
_cell_volume 2174.87(10)
_computing_cell_refinement 'APEX2 (Bruker, 2005)'
_computing_data_collection 'APEX2 (Bruker, 2005)'
_computing_data_reduction 'SAINT (Bruker, 2005)'
_computing_molecular_graphics 'SHELXTL (Sheldrick, 1998)'
_computing_publication_material
;
SHELXTL (Sheldrick, 1998) and PLATON (Spek, 2003)
;
_computing_structure_refinement 'SHELXTL (Sheldrick, 1998)'
_computing_structure_solution 'SHELXTL (Sheldrick, 1998)'
_diffrn_ambient_temperature 100.00(10)
_diffrn_detector_area_resol_mean 8.33
_diffrn_measured_fraction_theta_full 0.985
_diffrn_measured_fraction_theta_max 0.985
_diffrn_measurement_device_type
;
Bruker SMART APEX2 CCD area-detector
;
_diffrn_measurement_method \w
_diffrn_radiation_monochromator graphite
_diffrn_radiation_source 'fine-focus sealed tube'
_diffrn_radiation_type MoK\a
_diffrn_radiation_wavelength 0.71073
_diffrn_reflns_av_R_equivalents 0.0733
_diffrn_reflns_av_sigmaI/netI 0.0710
_diffrn_reflns_limit_h_max 15
_diffrn_reflns_limit_h_min -15
_diffrn_reflns_limit_k_max 16
_diffrn_reflns_limit_k_min -15
_diffrn_reflns_limit_l_max 24
_diffrn_reflns_limit_l_min -24
_diffrn_reflns_number 45861
_diffrn_reflns_theta_full 29.00
_diffrn_reflns_theta_max 29.00
_diffrn_reflns_theta_min 1.20
_diffrn_standards_number 0
_exptl_absorpt_coefficient_mu 0.188
_exptl_absorpt_correction_T_max 0.9576
_exptl_absorpt_correction_T_min 0.9368
_exptl_absorpt_correction_type multi-scan
_exptl_absorpt_process_details '(SADABS; Bruker, 2005)'
_exptl_crystal_colour brown
_exptl_crystal_density_diffrn 1.367
_exptl_crystal_density_method 'not measured'
_exptl_crystal_description Block
_exptl_crystal_F_000 952
_exptl_crystal_size_max 0.35
_exptl_crystal_size_mid 0.26
_exptl_crystal_size_min 0.23
_refine_diff_density_max 0.651
_refine_diff_density_min -0.533
_refine_ls_extinction_method none
_refine_ls_goodness_of_fit_ref 1.016
_refine_ls_hydrogen_treatment constr
_refine_ls_matrix_type full
_refine_ls_number_parameters 571
_refine_ls_number_reflns 11377
_refine_ls_number_restraints 0
_refine_ls_restrained_S_all 1.016
_refine_ls_R_factor_all 0.1056
_refine_ls_R_factor_gt 0.0652
_refine_ls_shift/su_max 0.001
_refine_ls_shift/su_mean 0.000
_refine_ls_structure_factor_coef Fsqd
_refine_ls_weighting_details 'calc w=1/[\s^2^(Fo^2^)+(0.0718P)^2^+1.2173P] where P=(Fo^2^+2Fc^2^)/3'
_refine_ls_weighting_scheme calc
_refine_ls_wR_factor_gt 0.1454
_refine_ls_wR_factor_ref 0.1664
_reflns_number_gt 7677
_reflns_number_total 11377
_reflns_threshold_expression I>2\s(I)
_cod_data_source_file wn2209.cif
_cod_data_source_block I
_cod_database_code 2216162
_cod_database_fobs_code 2216162

loop_
_symmetry_equiv_pos_as_xyz
'x, y, z'
'-x, -y, -z'

loop_
_atom_site_type_symbol
_atom_site_label
_atom_site_fract_x
_atom_site_fract_y
_atom_site_fract_z
_atom_site_U_iso_or_equiv
_atom_site_adp_type
_atom_site_calc_flag
_atom_site_refinement_flags
_atom_site_occupancy
S S1A 0.48868(6) -0.06781(6) 0.18394(4) 0.02654(16) Uani d . 1
O O1A 0.56474(17) -0.18205(18) 0.16642(11) 0.0320(4) Uani d . 1
O O2A 0.35726(16) -0.02178(19) 0.16876(11) 0.0356(5) Uani d . 1
O O3A 0.68594(14) 0.23695(16) -0.09004(9) 0.0242(4) Uani d . 1
O O4A 0.38858(16) 0.55931(16) -0.26961(10) 0.0269(4) Uani d . 1
O O5A 0.29679(16) 0.46092(17) -0.01454(10) 0.0324(4) Uani d . 1
N N1A 0.53278(19) 0.0476(2) 0.13825(12) 0.0283(5) Uani d . 1
N N2A 0.53767(18) 0.40242(19) -0.17589(11) 0.0227(4) Uani d . 1
N N3A 0.34189(17) 0.50835(18) -0.14220(11) 0.0212(4) Uani d . 1
C C1A 0.6604(2) 0.0218(2) 0.11508(14) 0.0245(5) Uani d . 1
H H1A 0.7011 -0.0665 0.1159 0.029 Uiso calc R 1
H H1B 0.7095 0.0407 0.1485 0.029 Uiso calc R 1
C C2A 0.6343(2) 0.1162(2) 0.03180(13) 0.0212(5) Uani d . 1
H H2A 0.5965 0.0835 -0.0004 0.025 Uiso calc R 1
C C3A 0.5341(2) 0.2365(2) 0.04071(13) 0.0219(5) Uani d . 1
H H3A 0.5706 0.2728 0.0712 0.026 Uiso calc R 1
C C4A 0.4443(2) 0.1815(2) 0.09144(14) 0.0264(5) Uani d . 1
H H4A 0.3861 0.1744 0.0568 0.032 Uiso calc R 1
C C5A 0.7400(2) 0.1437(2) -0.01069(13) 0.0217(5) Uani d . 1
C C6A 0.5700(2) 0.3222(2) -0.09877(13) 0.0209(5) Uani d . 1
C C7A 0.4910(2) 0.3325(2) -0.04139(13) 0.0212(5) Uani d . 1
C C8A 0.5229(2) -0.1002(2) 0.28523(14) 0.0235(5) Uani d . 1
C C9A 0.4279(2) -0.0639(2) 0.33189(15) 0.0265(5) Uani d . 1
H H9A 0.3466 -0.0221 0.3098 0.032 Uiso calc R 1
C C10A 0.4554(2) -0.0906(2) 0.41181(15) 0.0267(5) Uani d . 1
H H10A 0.3919 -0.0652 0.4428 0.032 Uiso calc R 1
C C11A 0.5759(2) -0.1544(2) 0.44643(14) 0.0257(5) Uani d . 1
C C12A 0.6702(2) -0.1893(2) 0.39848(14) 0.0252(5) Uani d . 1
H H12A 0.7515 -0.2312 0.4206 0.030 Uiso calc R 1
C C13A 0.6447(2) -0.1624(2) 0.31842(14) 0.0238(5) Uani d . 1
H H13A 0.7084 -0.1857 0.2871 0.029 Uiso calc R 1
C C14A 0.6040(3) -0.1857(3) 0.53346(15) 0.0364(7) Uani d . 1
H H14A 0.5364 -0.1313 0.5534 0.055 Uiso calc R 1
H H14B 0.6776 -0.1715 0.5421 0.055 Uiso calc R 1
H H14C 0.6161 -0.2743 0.5603 0.055 Uiso calc R 1
C C15A 0.8300(2) 0.0273(2) -0.02821(15) 0.0287(6) Uani d . 1
H H15A 0.7862 -0.0047 -0.0557 0.043 Uiso calc R 1
H H15B 0.8707 -0.0387 0.0204 0.043 Uiso calc R 1
H H15C 0.8901 0.0513 -0.0604 0.043 Uiso calc R 1
C C16A 0.8046(2) 0.2045(3) 0.02814(15) 0.0289(6) Uani d . 1
H H16A 0.7479 0.2877 0.0275 0.043 Uiso calc R 1
H H16B 0.8735 0.2138 -0.0003 0.043 Uiso calc R 1
H H16C 0.8332 0.1504 0.0817 0.043 Uiso calc R 1
C C17A 0.4200(2) 0.4935(2) -0.20027(13) 0.0208(5) Uani d . 1
C C18A 0.3723(2) 0.4348(2) -0.06183(14) 0.0222(5) Uani d . 1
C C19A 0.6236(2) 0.3851(3) -0.23633(15) 0.0331(6) Uani d . 1
H H19A 0.7045 0.3699 -0.2158 0.050 Uiso calc R 1
H H19B 0.5969 0.4613 -0.2819 0.050 Uiso calc R 1
H H19C 0.6258 0.3127 -0.2509 0.050 Uiso calc R 1
C C20A 0.2178(2) 0.6067(2) -0.16769(15) 0.0280(6) Uani d . 1
H H20A 0.1843 0.5975 -0.2126 0.042 Uiso calc R 1
H H20B 0.2218 0.6908 -0.1818 0.042 Uiso calc R 1
H H20C 0.1659 0.5964 -0.1254 0.042 Uiso calc R 1
C C21A 0.3727(2) 0.2528(3) 0.14626(15) 0.0298(6) Uani d . 1
H H21A 0.3189 0.3385 0.1142 0.036 Uiso calc R 1
H H21B 0.3207 0.2082 0.1741 0.036 Uiso calc R 1
C C22A 0.4492(3) 0.2658(3) 0.2058(2) 0.0517(9) Uani d . 1
H H22A 0.3968 0.3026 0.2412 0.078 Uiso calc R 1
H H22B 0.4920 0.3208 0.1793 0.078 Uiso calc R 1
H H22C 0.5079 0.1823 0.2351 0.078 Uiso calc R 1
S S1B -0.01441(5) 0.47939(6) 0.68320(3) 0.02278(15) Uani d . 1
O O1B 0.04714(17) 0.37022(16) 0.65714(10) 0.0286(4) Uani d . 1
O O2B -0.14485(15) 0.54805(17) 0.66426(10) 0.0282(4) Uani d . 1
O O3B 0.17436(15) 0.72899(16) 0.40075(9) 0.0251(4) Uani d . 1
O O4B -0.13875(17) 1.05506(17) 0.23361(10) 0.0313(4) Uani d . 1
O O5B -0.18272(15) 0.97693(16) 0.49596(10) 0.0269(4) Uani d . 1
N N1B 0.05370(17) 0.58236(18) 0.65284(11) 0.0215(4) Uani d . 1
N N2B 0.01738(19) 0.89330(19) 0.32009(11) 0.0251(5) Uani d . 1
N N3B -0.16202(18) 1.01317(18) 0.36477(11) 0.0217(4) Uani d . 1
C C1B 0.1748(2) 0.5421(2) 0.61971(13) 0.0220(5) Uani d . 1
H H1C 0.2060 0.4511 0.6256 0.026 Uiso calc R 1
H H1D 0.2355 0.5608 0.6441 0.026 Uiso calc R 1
C C2B 0.1399(2) 0.6257(2) 0.53363(13) 0.0188(5) Uani d . 1
H H2B 0.0877 0.5942 0.5105 0.023 Uiso calc R 1
C C3B 0.0581(2) 0.7557(2) 0.54064(13) 0.0192(5) Uani d . 1
H H3B 0.1116 0.7928 0.5570 0.023 Uiso calc R 1
C C4B -0.0202(2) 0.7234(2) 0.60906(13) 0.0211(5) Uani d . 1
H H4B -0.1013 0.7341 0.5885 0.025 Uiso calc R 1
C C5B 0.2395(2) 0.6380(2) 0.47907(13) 0.0217(5) Uani d . 1
C C6B 0.0629(2) 0.8193(2) 0.39714(14) 0.0219(5) Uani d . 1
C C7B -0.0016(2) 0.8415(2) 0.45937(13) 0.0198(5) Uani d . 1
C C8B 0.0138(2) 0.4238(2) 0.78687(14) 0.0212(5) Uani d . 1
C C9B -0.0840(2) 0.4554(2) 0.83259(14) 0.0239(5) Uani d . 1
H H9B -0.1638 0.5033 0.8088 0.029 Uiso calc R 1
C C10B -0.0613(2) 0.4149(2) 0.91380(14) 0.0249(5) Uani d . 1
H H10B -0.1267 0.4362 0.9443 0.030 Uiso calc R 1
C C11B 0.0579(2) 0.3427(2) 0.95091(14) 0.0235(5) Uani d . 1
C C12B 0.1548(2) 0.3116(2) 0.90366(14) 0.0223(5) Uani d . 1
H H12B 0.2347 0.2630 0.9273 0.027 Uiso calc R 1
C C13B 0.1334(2) 0.3519(2) 0.82234(14) 0.0233(5) Uani d . 1
H H13B 0.1986 0.3312 0.7916 0.028 Uiso calc R 1
C C14B 0.0812(3) 0.3002(3) 1.03904(15) 0.0304(6) Uani d . 1
H H14D 0.0449 0.2377 1.0629 0.046 Uiso calc R 1
H H14F 0.0452 0.3733 1.0569 0.046 Uiso calc R 1
H H14E 0.1684 0.2624 1.0537 0.046 Uiso calc R 1
C C15B 0.3098(2) 0.5137(2) 0.46255(14) 0.0266(5) Uani d . 1
H H15D 0.3662 0.5277 0.4237 0.040 Uiso calc R 1
H H15E 0.2529 0.4857 0.4431 0.040 Uiso calc R 1
H H15F 0.3550 0.4488 0.5104 0.040 Uiso calc R 1
C C16B 0.3255(2) 0.6925(2) 0.50306(16) 0.0286(6) Uani d . 1
H H16D 0.2796 0.7789 0.5025 0.043 Uiso calc R 1
H H16E 0.3877 0.6931 0.4667 0.043 Uiso calc R 1
H H16F 0.3641 0.6401 0.5553 0.043 Uiso calc R 1
C C17B -0.0974(2) 0.9910(2) 0.30195(14) 0.0233(5) Uani d . 1
C C18B -0.1188(2) 0.9448(2) 0.44484(13) 0.0209(5) Uani d . 1
C C19B 0.0888(3) 0.8655(3) 0.25440(14) 0.0371(7) Uani d . 1
H H19D 0.0448 0.9268 0.2052 0.056 Uiso calc R 1
H H19E 0.1005 0.7801 0.2553 0.056 Uiso calc R 1
H H19F 0.1675 0.8716 0.2599 0.056 Uiso calc R 1
C C20B -0.2844(2) 1.1152(2) 0.34687(15) 0.0286(6) Uani d . 1
H H20D -0.3280 1.1097 0.3045 0.043 Uiso calc R 1
H H20E -0.2765 1.1975 0.3315 0.043 Uiso calc R 1
H H20F -0.3292 1.1053 0.3928 0.043 Uiso calc R 1
C C21B -0.0342(2) 0.8060(2) 0.66169(13) 0.0230(5) Uani d . 1
H H21C 0.0471 0.7899 0.6835 0.028 Uiso calc R 1
H H21D -0.0695 0.8960 0.6293 0.028 Uiso calc R 1
C C22B -0.1138(2) 0.7828(2) 0.72915(15) 0.0302(6) Uani d . 1
H H22D -0.1927 0.7921 0.7087 0.045 Uiso calc R 1
H H22E -0.1249 0.8444 0.7559 0.045 Uiso calc R 1
H H22F -0.0743 0.6973 0.7655 0.045 Uiso calc R 1

loop_
_atom_site_aniso_label
_atom_site_aniso_U_11
_atom_site_aniso_U_22
_atom_site_aniso_U_33
_atom_site_aniso_U_12
_atom_site_aniso_U_13
_atom_site_aniso_U_23
S1A 0.0270(3) 0.0263(3) 0.0237(3) -0.0093(3) 0.0002(2) -0.0053(3)
O1A 0.0379(10) 0.0300(10) 0.0316(10) -0.0135(9) 0.0048(8) -0.0138(8)
O2A 0.0280(10) 0.0426(12) 0.0328(10) -0.0134(9) -0.0022(8) -0.0070(9)
O3A 0.0218(8) 0.0204(9) 0.0191(8) 0.0009(7) -0.0006(6) -0.0017(7)
O4A 0.0324(10) 0.0213(9) 0.0202(9) -0.0063(7) -0.0052(7) -0.0013(7)
O5A 0.0324(10) 0.0242(10) 0.0248(9) 0.0032(8) 0.0055(7) -0.0038(8)
N1A 0.0223(10) 0.0217(11) 0.0278(11) -0.0018(9) 0.0002(8) 0.0018(9)
N2A 0.0245(10) 0.0180(10) 0.0186(10) -0.0023(8) -0.0003(8) -0.0032(8)
N3A 0.0220(10) 0.0141(9) 0.0209(10) -0.0018(8) -0.0018(8) -0.0023(8)
C1A 0.0225(12) 0.0193(12) 0.0233(12) -0.0026(10) -0.0008(9) -0.0014(10)
C2A 0.0212(11) 0.0156(11) 0.0215(12) -0.0032(9) -0.0028(9) -0.0028(9)
C3A 0.0250(12) 0.0170(11) 0.0179(11) -0.0023(9) -0.0018(9) -0.0042(9)
C4A 0.0258(12) 0.0226(13) 0.0215(12) -0.0034(10) -0.0043(9) -0.0007(10)
C5A 0.0229(12) 0.0175(11) 0.0173(11) -0.0039(9) -0.0047(9) 0.0007(9)
C6A 0.0219(11) 0.0160(11) 0.0204(11) -0.0031(9) -0.0024(9) -0.0043(9)
C7A 0.0235(12) 0.0155(11) 0.0193(11) -0.0025(9) -0.0025(9) -0.0038(9)
C8A 0.0283(13) 0.0164(11) 0.0241(12) -0.0090(10) 0.0030(9) -0.0037(10)
C9A 0.0269(13) 0.0173(12) 0.0319(14) -0.0073(10) 0.0032(10) -0.0045(10)
C10A 0.0318(13) 0.0150(11) 0.0310(14) -0.0076(10) 0.0091(10) -0.0063(10)
C11A 0.0352(14) 0.0143(11) 0.0267(13) -0.0081(10) 0.0036(10) -0.0071(10)
C12A 0.0284(13) 0.0152(11) 0.0284(13) -0.0054(10) -0.0005(10) -0.0050(10)
C13A 0.0260(12) 0.0159(11) 0.0273(13) -0.0061(10) 0.0043(10) -0.0064(10)
C14A 0.0501(17) 0.0266(14) 0.0269(14) -0.0072(13) 0.0023(12) -0.0094(12)
C15A 0.0233(12) 0.0246(13) 0.0271(13) 0.0005(10) 0.0002(10) -0.0048(11)
C16A 0.0302(13) 0.0251(13) 0.0273(13) -0.0115(11) -0.0041(10) -0.0013(11)
C17A 0.0257(12) 0.0139(11) 0.0206(12) -0.0053(9) -0.0030(9) -0.0047(9)
C18A 0.0262(12) 0.0137(11) 0.0216(12) -0.0028(9) -0.0018(9) -0.0038(9)
C19A 0.0309(14) 0.0327(15) 0.0213(13) -0.0013(12) 0.0054(10) -0.0027(11)
C20A 0.0272(13) 0.0178(12) 0.0264(13) 0.0013(10) -0.0033(10) -0.0013(10)
C21A 0.0314(14) 0.0270(14) 0.0244(13) -0.0061(11) 0.0020(10) -0.0054(11)
C22A 0.0455(19) 0.057(2) 0.061(2) -0.0115(16) -0.0033(15) -0.0380(18)
S1B 0.0253(3) 0.0189(3) 0.0208(3) -0.0067(2) -0.0011(2) -0.0036(2)
O1B 0.0377(10) 0.0221(9) 0.0284(9) -0.0124(8) 0.0025(8) -0.0097(8)
O2B 0.0248(9) 0.0265(10) 0.0291(10) -0.0091(8) -0.0032(7) -0.0036(8)
O3B 0.0262(9) 0.0185(8) 0.0197(8) 0.0009(7) 0.0021(7) -0.0027(7)
O4B 0.0396(11) 0.0227(9) 0.0205(9) -0.0025(8) -0.0090(7) -0.0021(7)
O5B 0.0276(9) 0.0199(9) 0.0241(9) -0.0003(7) 0.0023(7) -0.0053(7)
N1B 0.0212(10) 0.0139(9) 0.0207(10) -0.0017(8) -0.0003(7) 0.0002(8)
N2B 0.0311(11) 0.0188(10) 0.0164(10) -0.0012(9) -0.0002(8) -0.0031(8)
N3B 0.0238(10) 0.0141(9) 0.0207(10) -0.0023(8) -0.0034(8) -0.0020(8)
C1B 0.0212(11) 0.0164(11) 0.0219(12) -0.0024(9) 0.0004(9) -0.0029(9)
C2B 0.0181(11) 0.0141(11) 0.0199(11) -0.0022(9) -0.0013(8) -0.0040(9)
C3B 0.0218(11) 0.0142(11) 0.0172(11) -0.0027(9) -0.0005(8) -0.0037(9)
C4B 0.0240(12) 0.0125(11) 0.0188(11) -0.0015(9) -0.0016(9) -0.0002(9)
C5B 0.0231(12) 0.0141(11) 0.0189(11) 0.0003(9) -0.0039(9) -0.0014(9)
C6B 0.0245(12) 0.0157(11) 0.0205(12) -0.0037(9) -0.0011(9) -0.0035(9)
C7B 0.0232(11) 0.0133(11) 0.0190(11) -0.0035(9) -0.0030(9) -0.0035(9)
C8B 0.0270(12) 0.0118(11) 0.0210(12) -0.0057(9) -0.0002(9) -0.0018(9)
C9B 0.0233(12) 0.0163(11) 0.0262(13) -0.0053(10) 0.0006(9) -0.0014(10)
C10B 0.0290(13) 0.0168(12) 0.0271(13) -0.0078(10) 0.0077(10) -0.0060(10)
C11B 0.0296(13) 0.0170(11) 0.0234(12) -0.0084(10) 0.0024(10) -0.0064(10)
C12B 0.0234(12) 0.0167(11) 0.0232(12) -0.0049(9) -0.0003(9) -0.0046(10)
C13B 0.0263(12) 0.0168(12) 0.0225(12) -0.0050(10) 0.0042(9) -0.0044(10)
C14B 0.0385(15) 0.0261(14) 0.0254(13) -0.0106(12) 0.0036(11) -0.0085(11)
C15B 0.0262(12) 0.0208(12) 0.0255(13) -0.0010(10) 0.0018(10) -0.0070(10)
C16B 0.0273(13) 0.0230(13) 0.0336(14) -0.0093(11) 0.0034(10) -0.0066(11)
C17B 0.0287(13) 0.0175(12) 0.0216(12) -0.0063(10) -0.0034(9) -0.0057(10)
C18B 0.0230(12) 0.0141(11) 0.0213(12) -0.0041(9) -0.0021(9) -0.0028(9)
C19B 0.0424(16) 0.0354(16) 0.0170(12) 0.0008(13) 0.0038(11) -0.0049(11)
C20B 0.0254(13) 0.0211(13) 0.0264(13) 0.0015(10) -0.0071(10) -0.0017(10)
C21B 0.0288(12) 0.0161(11) 0.0184(11) -0.0040(10) -0.0010(9) -0.0030(9)
C22B 0.0373(15) 0.0241(13) 0.0251(13) -0.0061(11) 0.0062(11) -0.0091(11)

loop_
_atom_type_symbol
_atom_type_description
_atom_type_scat_dispersion_real
_atom_type_scat_dispersion_imag
_atom_type_scat_source
C C 0.0033 0.0016 'International Tables Vol C Tables 4.2.6.8 and 6.1.1.4'
H H 0.0000 0.0000 'International Tables Vol C Tables 4.2.6.8 and 6.1.1.4'
N N 0.0061 0.0033 'International Tables Vol C Tables 4.2.6.8 and 6.1.1.4'
O O 0.0106 0.0060 'International Tables Vol C Tables 4.2.6.8 and 6.1.1.4'
S S 0.1246 0.1234 'International Tables Vol C Tables 4.2.6.8 and 6.1.1.4'

loop_
_geom_angle_atom_site_label_1
_geom_angle_atom_site_label_2
_geom_angle_atom_site_label_3
_geom_angle
_geom_angle_publ_flag
O2A S1A O1A 119.32(12) y
O2A S1A N1A 107.97(11) ?
O1A S1A N1A 108.82(11) ?
O2A S1A C8A 107.96(11) ?
O1A S1A C8A 106.09(11) ?
N1A S1A C8A 105.92(12) y
C6A O3A C5A 119.34(17) ?
C1A N1A C4A 112.5(2) ?
C1A N1A S1A 121.13(16) ?
C4A N1A S1A 123.19(17) ?
C6A N2A C17A 121.34(19) ?
C6A N2A C19A 120.77(19) ?
C17A N2A C19A 117.62(19) ?
C17A N3A C18A 124.64(19) ?
C17A N3A C20A 116.39(19) ?
C18A N3A C20A 118.95(19) ?
N1A C1A C2A 100.01(18) ?
N1A C1A H1A 111.8 ?
C2A C1A H1A 111.8 ?
N1A C1A H1B 111.8 ?
C2A C1A H1B 111.8 ?
H1A C1A H1B 109.5 ?
C5A C2A C1A 119.02(19) ?
C5A C2A C3A 112.9(2) ?
C1A C2A C3A 102.73(18) ?
C5A C2A H2A 107.2 ?
C1A C2A H2A 107.2 ?
C3A C2A H2A 107.2 ?
C7A C3A C2A 106.90(18) ?
C7A C3A C4A 120.5(2) ?
C2A C3A C4A 102.81(19) ?
C7A C3A H3A 108.7 ?
C2A C3A H3A 108.7 ?
C4A C3A H3A 108.7 ?
N1A C4A C21A 110.93(19) ?
N1A C4A C3A 100.64(18) ?
C21A C4A C3A 117.3(2) ?
N1A C4A H4A 109.2 ?
C21A C4A H4A 109.2 ?
C3A C4A H4A 109.2 ?
O3A C5A C2A 106.18(17) ?
O3A C5A C15A 103.56(18) ?
C2A C5A C15A 112.1(2) ?
O3A C5A C16A 107.48(19) ?
C2A C5A C16A 114.5(2) ?
C15A C5A C16A 112.1(2) ?
O3A C6A C7A 126.8(2) ?
O3A C6A N2A 110.75(19) ?
C7A C6A N2A 122.5(2) ?
C6A C7A C18A 118.3(2) ?
C6A C7A C3A 118.2(2) ?
C18A C7A C3A 123.5(2) ?
C9A C8A C13A 120.2(2) ?
C9A C8A S1A 119.74(19) ?
C13A C8A S1A 120.07(18) ?
C10A C9A C8A 119.5(2) ?
C10A C9A H9A 120.3 ?
C8A C9A H9A 120.3 ?
C9A C10A C11A 121.3(2) ?
C9A C10A H10A 119.3 ?
C11A C10A H10A 119.3 ?
C10A C11A C12A 118.4(2) ?
C10A C11A C14A 120.8(2) ?
C12A C11A C14A 120.8(2) ?
C13A C12A C11A 121.1(2) ?
C13A C12A H12A 119.4 ?
C11A C12A H12A 119.4 ?
C12A C13A C8A 119.5(2) ?
C12A C13A H13A 120.2 ?
C8A C13A H13A 120.2 ?
C11A C14A H14A 109.5 ?
C11A C14A H14B 109.5 ?
H14A C14A H14B 109.5 ?
C11A C14A H14C 109.5 ?
H14A C14A H14C 109.5 ?
H14B C14A H14C 109.5 ?
C5A C15A H15A 109.5 ?
C5A C15A H15B 109.5 ?
H15A C15A H15B 109.5 ?
C5A C15A H15C 109.5 ?
H15A C15A H15C 109.5 ?
H15B C15A H15C 109.5 ?
C5A C16A H16A 109.5 ?
C5A C16A H16B 109.5 ?
H16A C16A H16B 109.5 ?
C5A C16A H16C 109.5 ?
H16A C16A H16C 109.5 ?
H16B C16A H16C 109.5 ?
O4A C17A N3A 122.1(2) ?
O4A C17A N2A 121.6(2) ?
N3A C17A N2A 116.27(19) ?
O5A C18A N3A 118.9(2) ?
O5A C18A C7A 124.7(2) ?
N3A C18A C7A 116.5(2) ?
N2A C19A H19A 109.5 ?
N2A C19A H19B 109.5 ?
H19A C19A H19B 109.5 ?
N2A C19A H19C 109.5 ?
H19A C19A H19C 109.5 ?
H19B C19A H19C 109.5 ?
N3A C20A H20A 109.5 ?
N3A C20A H20B 109.5 ?
H20A C20A H20B 109.5 ?
N3A C20A H20C 109.5 ?
H20A C20A H20C 109.5 ?
H20B C20A H20C 109.5 ?
C22A C21A C4A 115.6(2) ?
C22A C21A H21A 108.4 ?
C4A C21A H21A 108.4 ?
C22A C21A H21B 108.4 ?
C4A C21A H21B 108.4 ?
H21A C21A H21B 107.4 ?
C21A C22A H22A 109.5 ?
C21A C22A H22B 109.5 ?
H22A C22A H22B 109.5 ?
C21A C22A H22C 109.5 ?
H22A C22A H22C 109.5 ?
H22B C22A H22C 109.5 ?
O2B S1B O1B 119.55(11) y
O2B S1B N1B 108.35(10) ?
O1B S1B N1B 109.20(11) ?
O2B S1B C8B 107.46(11) ?
O1B S1B C8B 106.77(11) ?
N1B S1B C8B 104.49(11) y
C6B O3B C5B 119.78(17) ?
C1B N1B C4B 109.53(18) ?
C1B N1B S1B 118.94(15) ?
C4B N1B S1B 120.74(16) ?
C17B N2B C6B 121.58(19) ?
C17B N2B C19B 118.04(19) ?
C6B N2B C19B 120.32(19) ?
C17B N3B C18B 124.85(19) ?
C17B N3B C20B 117.32(19) ?
C18B N3B C20B 117.83(19) ?
N1B C1B C2B 100.96(17) ?
N1B C1B H1C 111.6 ?
C2B C1B H1C 111.6 ?
N1B C1B H1D 111.6 ?
C2B C1B H1D 111.6 ?
H1C C1B H1D 109.4 ?
C5B C2B C1B 120.04(18) ?
C5B C2B C3B 111.6(2) ?
C1B C2B C3B 101.85(17) ?
C5B C2B H2B 107.6 ?
C1B C2B H2B 107.6 ?
C3B C2B H2B 107.6 ?
C7B C3B C2B 107.04(17) ?
C7B C3B C4B 120.97(19) ?
C2B C3B C4B 104.91(18) ?
C7B C3B H3B 107.8 ?
C2B C3B H3B 107.8 ?
C4B C3B H3B 107.8 ?
N1B C4B C21B 111.43(18) ?
N1B C4B C3B 102.66(17) ?
C21B C4B C3B 111.6(2) ?
N1B C4B H4B 110.3 ?
C21B C4B H4B 110.3 ?
C3B C4B H4B 110.3 ?
O3B C5B C16B 107.2(2) ?
O3B C5B C2B 106.21(17) ?
C16B C5B C2B 115.17(19) ?
O3B C5B C15B 103.75(18) ?
C16B C5B C15B 111.6(2) ?
C2B C5B C15B 112.0(2) ?
O3B C6B C7B 126.8(2) ?
O3B C6B N2B 111.38(19) ?
C7B C6B N2B 121.8(2) ?
C6B C7B C18B 119.4(2) ?
C6B C7B C3B 117.01(19) ?
C18B C7B C3B 123.5(2) ?
C9B C8B C13B 120.4(2) ?
C9B C8B S1B 119.44(18) ?
C13B C8B S1B 120.09(18) ?
C10B C9B C8B 119.4(2) ?
C10B C9B H9B 120.3 ?
C8B C9B H9B 120.3 ?
C9B C10B C11B 121.3(2) ?
C9B C10B H10B 119.3 ?
C11B C10B H10B 119.3 ?
C10B C11B C12B 118.3(2) ?
C10B C11B C14B 120.7(2) ?
C12B C11B C14B 121.0(2) ?
C13B C12B C11B 121.0(2) ?
C13B C12B H12B 119.5 ?
C11B C12B H12B 119.5 ?
C12B C13B C8B 119.6(2) ?
C12B C13B H13B 120.2 ?
C8B C13B H13B 120.2 ?
C11B C14B H14D 109.5 ?
C11B C14B H14F 109.5 ?
H14D C14B H14F 109.5 ?
C11B C14B H14E 109.5 ?
H14D C14B H14E 109.5 ?
H14F C14B H14E 109.5 ?
C5B C15B H15D 109.5 ?
C5B C15B H15E 109.5 ?
H15D C15B H15E 109.5 ?
C5B C15B H15F 109.5 ?
H15D C15B H15F 109.5 ?
H15E C15B H15F 109.5 ?
C5B C16B H16D 109.5 ?
C5B C16B H16E 109.5 ?
H16D C16B H16E 109.5 ?
C5B C16B H16F 109.5 ?
H16D C16B H16F 109.5 ?
H16E C16B H16F 109.5 ?
O4B C17B N3B 122.0(2) ?
O4B C17B N2B 121.6(2) ?
N3B C17B N2B 116.4(2) ?
O5B C18B N3B 119.0(2) ?
O5B C18B C7B 125.2(2) ?
N3B C18B C7B 115.8(2) ?
N2B C19B H19D 109.5 ?
N2B C19B H19E 109.5 ?
H19D C19B H19E 109.5 ?
N2B C19B H19F 109.5 ?
H19D C19B H19F 109.5 ?
H19E C19B H19F 109.5 ?
N3B C20B H20D 109.5 ?
N3B C20B H20E 109.5 ?
H20D C20B H20E 109.5 ?
N3B C20B H20F 109.5 ?
H20D C20B H20F 109.5 ?
H20E C20B H20F 109.5 ?
C22B C21B C4B 114.8(2) ?
C22B C21B H21C 108.6 ?
C4B C21B H21C 108.6 ?
C22B C21B H21D 108.6 ?
C4B C21B H21D 108.6 ?
H21C C21B H21D 107.5 ?
C21B C22B H22D 109.5 ?
C21B C22B H22E 109.5 ?
H22D C22B H22E 109.5 ?
C21B C22B H22F 109.5 ?
H22D C22B H22F 109.5 ?
H22E C22B H22F 109.5 ?

loop_
_geom_bond_atom_site_label_1
_geom_bond_atom_site_label_2
_geom_bond_distance
S1A O2A 1.4349(19)
S1A O1A 1.4421(18)
S1A N1A 1.602(2)
S1A C8A 1.762(2)
O3A C6A 1.340(3)
O3A C5A 1.483(3)
O4A C17A 1.224(3)
O5A C18A 1.229(3)
N1A C1A 1.483(3)
N1A C4A 1.516(3)
N2A C6A 1.378(3)
N2A C17A 1.381(3)
N2A C19A 1.464(3)
N3A C17A 1.372(3)
N3A C18A 1.406(3)
N3A C20A 1.465(3)
C1A C2A 1.515(3)
C1A H1A 0.97
C1A H1B 0.97
C2A C5A 1.511(3)
C2A C3A 1.526(3)
C2A H2A 0.98
C3A C7A 1.512(3)
C3A C4A 1.552(4)
C3A H3A 0.98
C4A C21A 1.526(3)
C4A H4A 0.98
C5A C15A 1.513(3)
C5A C16A 1.521(3)
C6A C7A 1.363(3)
C7A C18A 1.433(3)
C8A C9A 1.391(3)
C8A C13A 1.394(3)
C9A C10A 1.389(3)
C9A H9A 0.93
C10A C11A 1.389(3)
C10A H10A 0.93
C11A C12A 1.398(3)
C11A C14A 1.504(3)
C12A C13A 1.387(3)
C12A H12A 0.93
C13A H13A 0.93
C14A H14A 0.96
C14A H14B 0.96
C14A H14C 0.96
C15A H15A 0.96
C15A H15B 0.96
C15A H15C 0.96
C16A H16A 0.96
C16A H16B 0.96
C16A H16C 0.96
C19A H19A 0.96
C19A H19B 0.96
C19A H19C 0.96
C20A H20A 0.96
C20A H20B 0.96
C20A H20C 0.96
C21A C22A 1.494(4)
C21A H21A 0.97
C21A H21B 0.97
C22A H22A 0.96
C22A H22B 0.96
C22A H22C 0.96
S1B O2B 1.4356(17)
S1B O1B 1.4405(17)
S1B N1B 1.630(2)
S1B C8B 1.763(2)
O3B C6B 1.337(3)
O3B C5B 1.493(3)
O4B C17B 1.223(3)
O5B C18B 1.229(3)
N1B C1B 1.488(3)
N1B C4B 1.518(3)
N2B C17B 1.379(3)
N2B C6B 1.380(3)
N2B C19B 1.473(3)
N3B C17B 1.376(3)
N3B C18B 1.410(3)
N3B C20B 1.460(3)
C1B C2B 1.520(3)
C1B H1C 0.97
C1B H1D 0.97
C2B C5B 1.513(3)
C2B C3B 1.525(3)
C2B H2B 0.98
C3B C7B 1.503(3)
C3B C4B 1.539(3)
C3B H3B 0.98
C4B C21B 1.523(3)
C4B H4B 0.98
C5B C16B 1.512(4)
C5B C15B 1.513(3)
C6B C7B 1.366(3)
C7B C18B 1.428(3)
C8B C9B 1.391(3)
C8B C13B 1.392(3)
C9B C10B 1.384(3)
C9B H9B 0.93
C10B C11B 1.397(3)
C10B H10B 0.93
C11B C12B 1.402(3)
C11B C14B 1.501(3)
C12B C13B 1.384(3)
C12B H12B 0.93
C13B H13B 0.93
C14B H14D 0.96
C14B H14F 0.96
C14B H14E 0.96
C15B H15D 0.96
C15B H15E 0.96
C15B H15F 0.96
C16B H16D 0.96
C16B H16E 0.96
C16B H16F 0.96
C19B H19D 0.96
C19B H19E 0.96
C19B H19F 0.96
C20B H20D 0.96
C20B H20E 0.96
C20B H20F 0.96
C21B C22B 1.518(3)
C21B H21C 0.97
C21B H21D 0.97
C22B H22D 0.96
C22B H22E 0.96
C22B H22F 0.96

loop_
_geom_hbond_atom_site_label_D
_geom_hbond_atom_site_label_H
_geom_hbond_atom_site_label_A
_geom_hbond_site_symmetry_A
_geom_hbond_distance_DH
_geom_hbond_distance_HA
_geom_hbond_distance_DA
_geom_hbond_angle_DHA
C1A H1B O4B 1_645 0.97 2.46 3.424(3) 171
C1B H1C O1B . 0.97 2.36 2.838(3) 110
C1B H1D O4A 1_556 0.97 2.40 3.346(3) 166
C10B H10B O5A 2_566 0.93 2.46 3.374(3) 168
C15A H15A O2A 2_655 0.96 2.54 3.426(3) 153
C15B H15E O2B 2_566 0.96 2.55 3.434(3) 154
C16A H16C O4B 1_645 0.96 2.58 3.512(3) 164
C20B H20E O4A 2_575 0.96 2.55 3.387(3) 145
C21A H21A O5A . 0.97 2.27 3.040(3) 136
C21B H21D O5B . 0.97 2.50 3.152(3) 125
C21B H21D Cg1 2_576 0.97 2.96 3.591(3) 123

loop_
_geom_torsion_atom_site_label_1
_geom_torsion_atom_site_label_2
_geom_torsion_atom_site_label_3
_geom_torsion_atom_site_label_4
_geom_torsion
_geom_torsion_publ_flag
O2A S1A N1A C1A -155.63(19) ?
O1A S1A N1A C1A -24.8(2) y
C8A S1A N1A C1A 88.9(2) y
O2A S1A N1A C4A 2.6(2) ?
O1A S1A N1A C4A 133.44(19) ?
C8A S1A N1A C4A -112.9(2) ?
C4A N1A C1A C2A -24.3(3) ?
S1A N1A C1A C2A 136.04(18) ?
N1A C1A C2A C5A 167.8(2) ?
N1A C1A C2A C3A 42.2(2) ?
C5A C2A C3A C7A 56.8(3) ?
C1A C2A C3A C7A -173.7(2) ?
C5A C2A C3A C4A -175.30(18) ?
C1A C2A C3A C4A -45.8(2) ?
C1A N1A C4A C21A -127.9(2) ?
S1A N1A C4A C21A 72.2(3) ?
C1A N1A C4A C3A -3.1(3) ?
S1A N1A C4A C3A -162.95(17) ?
C7A C3A C4A N1A 148.0(2) ?
C2A C3A C4A N1A 29.3(2) ?
C7A C3A C4A C21A -91.7(3) ?
C2A C3A C4A C21A 149.6(2) ?
C6A O3A C5A C2A 31.6(3) ?
C6A O3A C5A C15A 149.7(2) ?
C6A O3A C5A C16A -91.4(2) ?
C1A C2A C5A O3A 179.20(19) ?
C3A C2A C5A O3A -60.2(2) ?
C1A C2A C5A C15A 66.8(3) ?
C3A C2A C5A C15A -172.64(19) ?
C1A C2A C5A C16A -62.4(3) ?
C3A C2A C5A C16A 58.2(3) ?
C5A O3A C6A C7A -1.6(4) ?
C5A O3A C6A N2A 178.30(19) ?
C17A N2A C6A O3A 176.2(2) ?
C19A N2A C6A O3A 2.4(3) ?
C17A N2A C6A C7A -4.0(4) ?
C19A N2A C6A C7A -177.7(2) ?
O3A C6A C7A C18A 176.8(2) ?
N2A C6A C7A C18A -3.0(4) ?
O3A C6A C7A C3A -2.3(4) ?
N2A C6A C7A C3A 177.9(2) ?
C2A C3A C7A C6A -24.4(3) ?
C4A C3A C7A C6A -141.0(2) ?
C2A C3A C7A C18A 156.5(2) ?
C4A C3A C7A C18A 39.9(3) ?
O2A S1A C8A C9A -8.3(2) ?
O1A S1A C8A C9A -137.3(2) ?
N1A S1A C8A C9A 107.1(2) y
O2A S1A C8A C13A 171.4(2) ?
O1A S1A C8A C13A 42.5(2) ?
N1A S1A C8A C13A -73.1(2) ?
C13A C8A C9A C10A -0.2(4) ?
S1A C8A C9A C10A 179.52(19) ?
C8A C9A C10A C11A -0.9(4) ?
C9A C10A C11A C12A 1.3(4) ?
C9A C10A C11A C14A -178.4(2) ?
C10A C11A C12A C13A -0.7(4) ?
C14A C11A C12A C13A 179.0(2) ?
C11A C12A C13A C8A -0.3(4) ?
C9A C8A C13A C12A 0.8(4) ?
S1A C8A C13A C12A -178.93(19) ?
C18A N3A C17A O4A 179.3(2) ?
C20A N3A C17A O4A 0.7(3) ?
C18A N3A C17A N2A -2.6(3) ?
C20A N3A C17A N2A 178.8(2) ?
C6A N2A C17A O4A -175.3(2) ?
C19A N2A C17A O4A -1.3(3) ?
C6A N2A C17A N3A 6.6(3) ?
C19A N2A C17A N3A -179.4(2) ?
C17A N3A C18A O5A 176.6(2) ?
C20A N3A C18A O5A -4.8(3) ?
C17A N3A C18A C7A -4.0(3) ?
C20A N3A C18A C7A 174.6(2) ?
C6A C7A C18A O5A -173.9(2) ?
C3A C7A C18A O5A 5.2(4) ?
C6A C7A C18A N3A 6.7(3) ?
C3A C7A C18A N3A -174.2(2) ?
N1A C4A C21A C22A 56.7(3) y
C3A C4A C21A C22A -58.1(3) ?
O2B S1B N1B C1B -143.30(16) ?
O1B S1B N1B C1B -11.57(19) y
C8B S1B N1B C1B 102.36(17) y
O2B S1B N1B C4B -2.67(19) ?
O1B S1B N1B C4B 129.07(17) ?
C8B S1B N1B C4B -117.01(17) ?
C4B N1B C1B C2B -32.8(2) ?
S1B N1B C1B C2B 111.85(18) ?
N1B C1B C2B C5B 167.6(2) ?
N1B C1B C2B C3B 43.9(2) ?
C5B C2B C3B C7B 61.0(2) ?
C1B C2B C3B C7B -169.79(19) ?
C5B C2B C3B C4B -169.37(18) ?
C1B C2B C3B C4B -40.1(2) ?
C1B N1B C4B C21B -111.4(2) ?
S1B N1B C4B C21B 104.7(2) ?
C1B N1B C4B C3B 8.3(2) ?
S1B N1B C4B C3B -135.65(17) ?
C7B C3B C4B N1B 140.7(2) ?
C2B C3B C4B N1B 19.8(2) ?
C7B C3B C4B C21B -99.9(2) ?
C2B C3B C4B C21B 139.25(19) ?
C6B O3B C5B C16B -95.6(2) ?
C6B O3B C5B C2B 28.0(3) ?
C6B O3B C5B C15B 146.2(2) ?
C1B C2B C5B O3B -178.26(19) ?
C3B C2B C5B O3B -59.3(2) ?
C1B C2B C5B C16B -59.8(3) ?
C3B C2B C5B C16B 59.1(3) ?
C1B C2B C5B C15B 69.1(3) ?
C3B C2B C5B C15B -171.96(19) ?
C5B O3B C6B C7B 1.2(4) ?
C5B O3B C6B N2B -179.6(2) ?
C17B N2B C6B O3B 178.7(2) ?
C19B N2B C6B O3B 1.5(3) ?
C17B N2B C6B C7B -2.0(4) ?
C19B N2B C6B C7B -179.2(2) ?
O3B C6B C7B C18B 178.4(2) ?
N2B C6B C7B C18B -0.8(4) ?
O3B C6B C7B C3B 0.0(4) ?
N2B C6B C7B C3B -179.2(2) ?
C2B C3B C7B C6B -29.9(3) ?
C4B C3B C7B C6B -149.7(2) ?
C2B C3B C7B C18B 151.8(2) ?
C4B C3B C7B C18B 31.9(3) ?
O2B S1B C8B C9B -2.6(2) ?
O1B S1B C8B C9B -132.0(2) ?
N1B S1B C8B C9B 112.4(2) y
O2B S1B C8B C13B 179.20(19) ?
O1B S1B C8B C13B 49.8(2) ?
N1B S1B C8B C13B -65.8(2) ?
C13B C8B C9B C10B 0.1(4) ?
S1B C8B C9B C10B -178.11(19) ?
C8B C9B C10B C11B -0.1(4) ?
C9B C10B C11B C12B -0.2(4) ?
C9B C10B C11B C14B 179.6(2) ?
C10B C11B C12B C13B 0.5(4) ?
C14B C11B C12B C13B -179.3(2) ?
C11B C12B C13B C8B -0.5(4) ?
C9B C8B C13B C12B 0.2(4) ?
S1B C8B C13B C12B 178.37(18) ?
C18B N3B C17B O4B -178.6(2) ?
C20B N3B C17B O4B 1.4(4) ?
C18B N3B C17B N2B 0.7(4) ?
C20B N3B C17B N2B -179.3(2) ?
C6B N2B C17B O4B -178.7(2) ?
C19B N2B C17B O4B -1.4(4) ?
C6B N2B C17B N3B 2.0(3) ?
C19B N2B C17B N3B 179.3(2) ?
C17B N3B C18B O5B 176.9(2) ?
C20B N3B C18B O5B -3.1(3) ?
C17B N3B C18B C7B -3.3(3) ?
C20B N3B C18B C7B 176.7(2) ?
C6B C7B C18B O5B -177.0(2) ?
C3B C7B C18B O5B 1.3(4) ?
C6B C7B C18B N3B 3.2(3) ?
C3B C7B C18B N3B -178.5(2) ?
N1B C4B C21B C22B -67.7(3) y
C3B C4B C21B C22B 178.11(19) ?
